data_4115514
loop_
_publ_author_name
'K. Travis Holman'
'Stephen M. Martin'
'Daniel P. Parker'
'Michael D. Ward'

_publ_section_title
;
 The Generality of Architectural Isomerism in Designer Inclusion
 Frameworks
;
_journal_name_full 'Journal of the American Chemical Society'
_journal_page_first 4421
_journal_page_last 4431
_journal_paper_doi 10.1021/ja0030257
_journal_volume 123
_journal_year 2001
_chemical_formula_sum 'C28 H22 N3 O3 S'
_chemical_formula_weight 480.55
_chemical_name_common 'bis(guanidinium) 2,6-anthracenedisulfonate, perylene clathrate  '
_chemical_name_systematic
; 
 ? 
;
_space_group_IT_number 61
_symmetry_cell_setting orthorhombic
_symmetry_space_group_name_Hall '-P 2ac 2ab'
_symmetry_space_group_name_H-M 'P b c a'
_atom_sites_solution_hydrogens geom
_atom_sites_solution_primary direct
_atom_sites_solution_secondary difmap
_audit_creation_method SHELXL-97
_cell_angle_alpha 90.00
_cell_angle_beta 90.00
_cell_angle_gamma 90.00
_cell_formula_units_Z 8
_cell_length_a 13.7891(12)
_cell_length_b 12.3034(10)
_cell_length_c 26.784(2)
_cell_measurement_reflns_used 3136
_cell_measurement_temperature 173(2)
_cell_volume 4544.0(6)
_computing_cell_refinement 'SAINT, Bruker'
_computing_data_collection 'SMART, Bruker (or Siemens)'
_computing_data_reduction 'SAINT, Bruker'
_computing_molecular_graphics 'XSEED, L. Barbour (1999); http://www.lbarbour.com/xseed'
_computing_structure_refinement 'SHELXL-97 (Sheldrick, 1997)'
_computing_structure_solution 'SHELXS-97 (Sheldrick, 1990)'
_diffrn_ambient_temperature 173(2)
_diffrn_measured_fraction_theta_full 1.000
_diffrn_measured_fraction_theta_max 1.000
_diffrn_measurement_device_type 'SMART platform CCD, Bruker (or Siemens)'
_diffrn_measurement_method 'omega scans'
_diffrn_radiation_monochromator graphite
_diffrn_radiation_source 'fine-focus sealed tube'
_diffrn_radiation_type MoK\a
_diffrn_radiation_wavelength 0.71070
_diffrn_reflns_av_R_equivalents 0.0903
_diffrn_reflns_av_sigmaI/netI 0.0708
_diffrn_reflns_limit_h_max 16
_diffrn_reflns_limit_h_min -11
_diffrn_reflns_limit_k_max 14
_diffrn_reflns_limit_k_min -14
_diffrn_reflns_limit_l_max 25
_diffrn_reflns_limit_l_min -31
_diffrn_reflns_number 22713
_diffrn_reflns_theta_full 25.00
_diffrn_reflns_theta_max 25.00
_diffrn_reflns_theta_min 2.12
_exptl_absorpt_coefficient_mu 0.180
_exptl_absorpt_correction_T_max 0.9946
_exptl_absorpt_correction_T_min 0.9683
_exptl_absorpt_correction_type 'simulated psi-scans '
_exptl_absorpt_process_details 'SADABS, G. Sheldrick (1999)'
_exptl_crystal_colour orange
_exptl_crystal_density_diffrn 1.405
_exptl_crystal_description plate
_exptl_crystal_F_000 2008
_exptl_crystal_size_max 0.18
_exptl_crystal_size_mid 0.18
_exptl_crystal_size_min 0.03
_refine_diff_density_max 0.304
_refine_diff_density_min -0.356
_refine_diff_density_rms 0.052
_refine_ls_extinction_method none
_refine_ls_goodness_of_fit_ref 0.864
_refine_ls_hydrogen_treatment mixed
_refine_ls_matrix_type full
_refine_ls_number_parameters 316
_refine_ls_number_reflns 4005
_refine_ls_number_restraints 0
_refine_ls_restrained_S_all 0.864
_refine_ls_R_factor_all 0.0917
_refine_ls_R_factor_gt 0.0439
_refine_ls_shift/su_max 0.000
_refine_ls_shift/su_mean 0.000
_refine_ls_structure_factor_coef Fsqd
_refine_ls_weighting_details 'calc w=1/[\s^2^(Fo^2^)+(0.0516P)^2^+0.0000P] where P=(Fo^2^+2Fc^2^)/3'
_refine_ls_weighting_scheme calc
_refine_ls_wR_factor_gt 0.0898
_refine_ls_wR_factor_ref 0.0998
_reflns_number_gt 2403
_reflns_number_total 4005
_reflns_threshold_expression >2sigma(I)
_cod_data_source_file ja0030257_16.cif
_cod_data_source_block g:\users\travis\n99098
_cod_original_cell_volume 4544.0(7)
_cod_database_code 4115514

loop_
_symmetry_equiv_pos_as_xyz
'x, y, z'
'-x+1/2, -y, z+1/2'
'x+1/2, -y+1/2, -z'
'-x, y+1/2, -z+1/2'
'-x, -y, -z'
'x-1/2, y, -z-1/2'
'-x-1/2, y-1/2, z'
'x, -y-1/2, z-1/2'

loop_
_atom_site_label
_atom_site_type_symbol
_atom_site_fract_x
_atom_site_fract_y
_atom_site_fract_z
_atom_site_U_iso_or_equiv
_atom_site_adp_type
_atom_site_occupancy
_atom_site_symmetry_multiplicity
_atom_site_calc_flag
_atom_site_refinement_flags
S1 S 0.08604(5) 0.41948(5) 0.30637(2) 0.02667(17) Uani 1 1 d .
O1 O 0.18129(12) 0.47074(13) 0.30703(6) 0.0291(4) Uani 1 1 d .
O2 O 0.09254(12) 0.30272(12) 0.29641(6) 0.0307(4) Uani 1 1 d .
O3 O 0.01883(13) 0.47288(13) 0.27219(6) 0.0310(4) Uani 1 1 d .
C17 C 0.17189(18) 0.5843(2) 0.00559(9) 0.0281(6) Uani 1 1 d .
C6 C 0.08736(19) 0.47614(18) 0.40490(9) 0.0258(6) Uani 1 1 d .
H6 H 0.1528 0.4975 0.3997 0.031 Uiso 1 1 calc R
C1 C 0.03550(18) 0.43422(18) 0.36628(9) 0.0245(6) Uani 1 1 d .
N1 N -0.15507(16) 0.35782(16) 0.23960(7) 0.0352(6) Uani 1 1 d .
H1A H -0.2096 0.3913 0.2322 0.042 Uiso 1 1 calc R
H1B H -0.1064 0.3945 0.2526 0.042 Uiso 1 1 calc R
C3 C -0.10553(18) 0.4130(2) 0.41816(9) 0.0295(6) Uani 1 1 d .
H3 H -0.1711 0.3911 0.4223 0.035 Uiso 1 1 calc R
C4 C -0.05372(18) 0.45694(18) 0.45982(9) 0.0253(6) Uani 1 1 d .
C5 C 0.04511(18) 0.48848(18) 0.45297(9) 0.0238(6) Uani 1 1 d .
C26 C 0.09530(19) 0.3771(2) 0.03833(10) 0.0304(6) Uani 1 1 d .
C7 C -0.09630(18) 0.46901(18) 0.50663(9) 0.0273(6) Uani 1 1 d .
H7 H -0.1619 0.4477 0.5111 0.033 Uiso 1 1 calc R
C18 C 0.2082(2) 0.6823(2) -0.01163(10) 0.0341(7) Uani 1 1 d .
H18 H 0.2340 0.7327 0.0117 0.041 Uiso 1 1 calc R
C16 C 0.17193(18) 0.5556(2) 0.05881(9) 0.0296(6) Uani 1 1 d .
C21 C 0.13493(19) 0.5367(2) -0.08142(10) 0.0309(6) Uani 1 1 d .
C8 C -0.1462(2) 0.2515(2) 0.23113(9) 0.0298(6) Uani 1 1 d .
C25 C 0.09513(18) 0.4062(2) -0.01477(9) 0.0292(6) Uani 1 1 d .
C11 C 0.0946(2) 0.3234(2) 0.14079(11) 0.0441(8) Uani 1 1 d .
H11 H 0.0933 0.3048 0.1752 0.053 Uiso 1 1 calc R
N3 N -0.06437(16) 0.20218(16) 0.24269(8) 0.0369(6) Uani 1 1 d .
H3A H -0.0580 0.1319 0.2375 0.044 Uiso 1 1 calc R
H3B H -0.0161 0.2395 0.2556 0.044 Uiso 1 1 calc R
N2 N -0.21926(16) 0.19733(16) 0.21174(8) 0.0385(6) Uani 1 1 d .
H2A H -0.2140 0.1270 0.2063 0.046 Uiso 1 1 calc R
H2B H -0.2735 0.2314 0.2042 0.046 Uiso 1 1 calc R
C28 C 0.13394(18) 0.50903(19) -0.03000(9) 0.0270(6) Uani 1 1 d .
C2 C -0.06290(19) 0.40222(19) 0.37316(9) 0.0297(6) Uani 1 1 d .
H2 H -0.0986 0.3732 0.3459 0.036 Uiso 1 1 calc R
C27 C 0.13340(19) 0.4525(2) 0.07412(10) 0.0309(6) Uani 1 1 d .
C10 C 0.0593(2) 0.2527(2) 0.10610(12) 0.0474(8) Uani 1 1 d .
H10 H 0.0342 0.1844 0.1165 0.057 Uiso 1 1 calc R
C15 C 0.2096(2) 0.6239(2) 0.09502(10) 0.0382(7) Uani 1 1 d .
H15 H 0.2362 0.6919 0.0852 0.046 Uiso 1 1 calc R
C12 C 0.1333(2) 0.4249(2) 0.12547(10) 0.0372(7) Uani 1 1 d .
C13 C 0.1717(2) 0.4990(3) 0.16087(11) 0.0469(8) Uani 1 1 d .
H13 H 0.1711 0.4813 0.1954 0.056 Uiso 1 1 calc R
C20 C 0.1722(2) 0.6387(2) -0.09667(10) 0.0366(7) Uani 1 1 d .
H20 H 0.1721 0.6579 -0.1310 0.044 Uiso 1 1 calc R
C9 C 0.0595(2) 0.2791(2) 0.05567(11) 0.0401(7) Uani 1 1 d .
H9 H 0.0342 0.2283 0.0324 0.048 Uiso 1 1 calc R
C22 C 0.0972(2) 0.4624(2) -0.11700(11) 0.0377(7) Uani 1 1 d .
H22 H 0.0978 0.4806 -0.1515 0.045 Uiso 1 1 calc R
C24 C 0.0595(2) 0.3376(2) -0.05150(10) 0.0367(7) Uani 1 1 d .
H24 H 0.0336 0.2692 -0.0419 0.044 Uiso 1 1 calc R
C19 C 0.2080(2) 0.7093(2) -0.06223(10) 0.0375(7) Uani 1 1 d .
H19 H 0.2331 0.7776 -0.0727 0.045 Uiso 1 1 calc R
C23 C 0.0601(2) 0.3652(2) -0.10195(11) 0.0405(7) Uani 1 1 d .
H23 H 0.0346 0.3161 -0.1259 0.049 Uiso 1 1 calc R
C14 C 0.2095(2) 0.5958(3) 0.14538(11) 0.0468(8) Uani 1 1 d .
H14 H 0.2360 0.6446 0.1692 0.056 Uiso 1 1 calc R

loop_
_atom_site_aniso_label
_atom_site_aniso_U_11
_atom_site_aniso_U_22
_atom_site_aniso_U_33
_atom_site_aniso_U_23
_atom_site_aniso_U_13
_atom_site_aniso_U_12
S1 0.0301(4) 0.0207(3) 0.0292(4) -0.0007(3) 0.0007(3) 0.0000(3)
O1 0.0275(10) 0.0241(9) 0.0358(10) -0.0008(8) 0.0035(8) -0.0026(8)
O2 0.0372(11) 0.0173(9) 0.0375(11) -0.0066(7) 0.0002(9) 0.0013(8)
O3 0.0352(11) 0.0257(9) 0.0321(10) 0.0044(8) -0.0058(8) 0.0007(8)
C17 0.0225(14) 0.0265(14) 0.0354(16) 0.0016(12) 0.0019(12) 0.0048(12)
C6 0.0246(14) 0.0172(13) 0.0357(16) 0.0012(11) 0.0032(13) 0.0013(11)
C1 0.0263(15) 0.0182(13) 0.0291(15) 0.0016(11) 0.0018(11) 0.0032(11)
N1 0.0351(14) 0.0234(12) 0.0471(15) -0.0055(10) -0.0097(11) 0.0047(10)
C3 0.0237(15) 0.0286(14) 0.0363(16) -0.0039(12) 0.0015(12) -0.0009(12)
C4 0.0259(14) 0.0190(13) 0.0309(15) -0.0022(11) 0.0003(12) 0.0039(11)
C5 0.0248(14) 0.0161(13) 0.0303(15) -0.0007(10) 0.0011(12) 0.0022(11)
C26 0.0268(15) 0.0264(15) 0.0381(16) 0.0006(12) 0.0029(13) 0.0050(12)
C7 0.0212(14) 0.0224(14) 0.0383(16) -0.0008(11) 0.0006(12) -0.0002(11)
C18 0.0341(17) 0.0272(15) 0.0410(18) -0.0036(13) 0.0013(13) -0.0040(13)
C16 0.0232(14) 0.0306(16) 0.0351(16) -0.0006(12) 0.0012(12) 0.0042(12)
C21 0.0261(15) 0.0315(15) 0.0352(17) -0.0034(12) 0.0040(12) 0.0062(13)
C8 0.0339(16) 0.0250(15) 0.0304(16) 0.0013(11) 0.0015(13) 0.0004(13)
C25 0.0237(14) 0.0269(14) 0.0370(16) -0.0036(12) 0.0022(12) 0.0050(12)
C11 0.0415(18) 0.0519(19) 0.0389(18) 0.0156(15) 0.0064(15) 0.0070(16)
N3 0.0353(14) 0.0201(11) 0.0554(15) -0.0045(10) -0.0114(12) 0.0029(10)
N2 0.0352(14) 0.0203(12) 0.0600(16) -0.0022(11) -0.0133(12) 0.0016(10)
C28 0.0218(14) 0.0244(14) 0.0348(16) -0.0016(12) 0.0044(12) 0.0047(11)
C2 0.0294(16) 0.0258(14) 0.0340(16) -0.0037(11) -0.0044(13) -0.0008(12)
C27 0.0246(14) 0.0317(15) 0.0364(17) 0.0033(12) 0.0047(12) 0.0069(12)
C10 0.044(2) 0.0357(17) 0.063(2) 0.0182(16) 0.0075(17) 0.0007(15)
C15 0.0387(17) 0.0344(17) 0.0415(19) -0.0028(13) 0.0007(14) -0.0008(14)
C12 0.0308(16) 0.0419(17) 0.0390(17) 0.0060(14) 0.0062(13) 0.0073(14)
C13 0.047(2) 0.059(2) 0.0352(17) 0.0038(16) 0.0039(15) 0.0065(17)
C20 0.0369(17) 0.0408(17) 0.0321(17) 0.0053(13) 0.0065(14) 0.0035(14)
C9 0.0355(17) 0.0305(16) 0.054(2) 0.0026(14) 0.0002(14) 0.0009(13)
C22 0.0358(17) 0.0413(17) 0.0359(16) -0.0053(13) 0.0020(13) 0.0049(14)
C24 0.0320(17) 0.0272(15) 0.051(2) -0.0046(13) 0.0048(14) 0.0018(12)
C19 0.0389(17) 0.0301(16) 0.0434(19) 0.0058(14) 0.0027(14) -0.0001(13)
C23 0.0384(18) 0.0397(17) 0.0434(19) -0.0138(14) -0.0002(14) 0.0015(14)
C14 0.052(2) 0.051(2) 0.0370(19) -0.0092(15) -0.0026(15) 0.0006(16)

loop_
_atom_type_symbol
_atom_type_description
_atom_type_scat_dispersion_real
_atom_type_scat_dispersion_imag
_atom_type_scat_source
C C 0.0033 0.0016 'International Tables Vol C Tables 4.2.6.8 and 6.1.1.4'
H H 0.0000 0.0000 'International Tables Vol C Tables 4.2.6.8 and 6.1.1.4'
N N 0.0061 0.0033 'International Tables Vol C Tables 4.2.6.8 and 6.1.1.4'
O O 0.0106 0.0060 'International Tables Vol C Tables 4.2.6.8 and 6.1.1.4'
S S 0.1246 0.1234 'International Tables Vol C Tables 4.2.6.8 and 6.1.1.4'

loop_
_geom_angle_atom_site_label_1
_geom_angle_atom_site_label_2
_geom_angle_atom_site_label_3
_geom_angle
_geom_angle_site_symmetry_1
_geom_angle_site_symmetry_3
O1 S1 O3 112.66(10) . .
O1 S1 O2 111.83(10) . .
O3 S1 O2 111.49(10) . .
O1 S1 C1 107.55(11) . .
O3 S1 C1 105.92(11) . .
O2 S1 C1 106.96(10) . .
C18 C17 C28 118.3(2) . .
C18 C17 C16 122.2(2) . .
C28 C17 C16 119.5(2) . .
C1 C6 C5 121.0(2) . .
C6 C1 C2 120.5(2) . .
C6 C1 S1 121.7(2) . .
C2 C1 S1 117.83(19) . .
C2 C3 C4 121.1(2) . .
C7 C4 C5 119.3(2) . .
C7 C4 C3 122.1(2) . .
C5 C4 C3 118.6(2) . .
C7 C5 C6 122.4(2) 5_566 .
C7 C5 C4 119.0(2) 5_566 .
C6 C5 C4 118.6(2) . .
C9 C26 C27 118.0(2) . .
C9 C26 C25 122.5(2) . .
C27 C26 C25 119.5(2) . .
C4 C7 C5 121.7(2) . 5_566
C17 C18 C19 122.0(2) . .
C15 C16 C27 118.4(2) . .
C15 C16 C17 122.2(2) . .
C27 C16 C17 119.3(2) . .
C20 C21 C22 120.7(3) . .
C20 C21 C28 119.7(2) . .
C22 C21 C28 119.6(2) . .
N2 C8 N3 121.0(2) . .
N2 C8 N1 119.6(2) . .
N3 C8 N1 119.4(2) . .
C24 C25 C28 117.9(2) . .
C24 C25 C26 122.7(2) . .
C28 C25 C26 119.4(2) . .
C10 C11 C12 119.9(3) . .
C21 C28 C17 119.3(2) . .
C21 C28 C25 119.4(2) . .
C17 C28 C25 121.3(2) . .
C3 C2 C1 120.3(2) . .
C12 C27 C26 119.6(2) . .
C12 C27 C16 119.3(2) . .
C26 C27 C16 121.1(2) . .
C11 C10 C9 120.8(3) . .
C16 C15 C14 121.8(3) . .
C27 C12 C11 119.5(3) . .
C27 C12 C13 119.7(3) . .
C11 C12 C13 120.9(3) . .
C14 C13 C12 120.0(3) . .
C19 C20 C21 120.2(3) . .
C26 C9 C10 122.1(3) . .
C23 C22 C21 120.3(3) . .
C25 C24 C23 122.5(3) . .
C20 C19 C18 120.5(3) . .
C22 C23 C24 120.3(3) . .
C13 C14 C15 120.8(3) . .

loop_
_geom_bond_atom_site_label_1
_geom_bond_atom_site_label_2
_geom_bond_distance
_geom_bond_site_symmetry_2
S1 O1 1.4570(17) .
S1 O3 1.4591(16) .
S1 O2 1.4638(16) .
S1 C1 1.759(2) .
C17 C18 1.385(3) .
C17 C28 1.428(3) .
C17 C16 1.469(3) .
C6 C1 1.359(3) .
C6 C5 1.421(3) .
C1 C2 1.425(3) .
N1 C8 1.333(3) .
C3 C2 1.348(3) .
C3 C4 1.431(3) .
C4 C7 1.392(3) .
C4 C5 1.429(3) .
C5 C7 1.394(3) 5_566
C26 C9 1.383(3) .
C26 C27 1.433(3) .
C26 C25 1.466(3) .
C7 C5 1.394(3) 5_566
C18 C19 1.396(4) .
C16 C15 1.385(3) .
C16 C27 1.435(3) .
C21 C20 1.417(3) .
C21 C22 1.419(4) .
C21 C28 1.419(3) .
C8 N2 1.315(3) .
C8 N3 1.318(3) .
C25 C24 1.386(3) .
C25 C28 1.433(3) .
C11 C10 1.363(4) .
C11 C12 1.418(4) .
C27 C12 1.417(4) .
C10 C9 1.389(4) .
C15 C14 1.393(4) .
C12 C13 1.418(4) .
C13 C14 1.365(4) .
C20 C19 1.360(4) .
C22 C23 1.361(4) .
C24 C23 1.393(4) .
